data_4507351
loop_
_publ_author_name
'Zhang, Yu'
'Guo, Beibei'
'Li, Li'
'Liu, Shaofeng'
'Li, Gang'

_publ_section_title
;
 Construction and Properties of Six Metal--Organic Frameworks Based on the
 Newly Designed 2-(p-Bromophenyl)-Imidazole Dicarboxylate Ligand
;
_journal_issue 1
_journal_name_full 'Crystal Growth &amp; Design'
_journal_page_first 367
_journal_paper_doi 10.1021/cg301570p
_journal_volume 13
_journal_year 2013
_chemical_formula_sum 'C11 H6 Br N2 O5 Zn'
_chemical_formula_weight 391.46
_chemical_name_systematic
; 
 ? 
;
_space_group_IT_number 40
_symmetry_space_group_name_Hall 'A 2 -2a'
_symmetry_space_group_name_H-M 'A m a 2'
_atom_sites_solution_hydrogens geom
_atom_sites_solution_primary direct
_atom_sites_solution_secondary difmap
_audit_creation_method SHELXL-97
_cell_angle_alpha 90.00
_cell_angle_beta 90.00
_cell_angle_gamma 90.00
_cell_formula_units_Z 4
_cell_length_a 12.8977(7)
_cell_length_b 8.1974(3)
_cell_length_c 11.2059(4)
_cell_measurement_temperature 291(2)
_cell_volume 1184.77(9)
_computing_structure_refinement 'SHELXL-97 (Sheldrick, 1997)'
_computing_structure_solution 'SHELXS-97 (Sheldrick, 1990)'
_diffrn_ambient_temperature 291(2)
_diffrn_measured_fraction_theta_full 1.000
_diffrn_measured_fraction_theta_max 1.000
_diffrn_radiation_monochromator graphite
_diffrn_radiation_source 'fine-focus sealed tube'
_diffrn_radiation_type MoK\a
_diffrn_radiation_wavelength 0.71073
_diffrn_reflns_av_R_equivalents 0.0247
_diffrn_reflns_av_sigmaI/netI 0.0364
_diffrn_reflns_limit_h_max 15
_diffrn_reflns_limit_h_min -16
_diffrn_reflns_limit_k_max 5
_diffrn_reflns_limit_k_min -10
_diffrn_reflns_limit_l_max 11
_diffrn_reflns_limit_l_min -14
_diffrn_reflns_number 1587
_diffrn_reflns_theta_full 26.36
_diffrn_reflns_theta_max 26.36
_diffrn_reflns_theta_min 3.08
_exptl_absorpt_coefficient_mu 5.467
_exptl_absorpt_correction_T_max 0.6689
_exptl_absorpt_correction_T_min 0.4077
_exptl_crystal_density_diffrn 2.195
_exptl_crystal_density_method 'not measured'
_exptl_crystal_F_000 764
_exptl_crystal_size_max 0.20
_exptl_crystal_size_mid 0.18
_exptl_crystal_size_min 0.08
_refine_diff_density_max 0.526
_refine_diff_density_min -0.455
_refine_diff_density_rms 0.090
_refine_ls_abs_structure_details 'Flack H D (1983), Acta Cryst. A39, 876-881'
_refine_ls_abs_structure_Flack -0.03(2)
_refine_ls_extinction_method none
_refine_ls_goodness_of_fit_ref 0.626
_refine_ls_hydrogen_treatment mixed
_refine_ls_matrix_type full
_refine_ls_number_parameters 102
_refine_ls_number_reflns 893
_refine_ls_number_restraints 2
_refine_ls_restrained_S_all 0.625
_refine_ls_R_factor_all 0.0328
_refine_ls_R_factor_gt 0.0297
_refine_ls_shift/su_max 1.073
_refine_ls_shift/su_mean 0.082
_refine_ls_structure_factor_coef Fsqd
_refine_ls_weighting_details 'calc w=1/[\s^2^(Fo^2^)+(0.0887P)^2^+13.8066P] where P=(Fo^2^+2Fc^2^)/3'
_refine_ls_weighting_scheme calc
_refine_ls_wR_factor_gt 0.0787
_refine_ls_wR_factor_ref 0.0840
_reflns_number_gt 841
_reflns_number_total 893
_reflns_threshold_expression >2sigma(I)
_cod_data_source_file cg301570p_si_004.cif
_cod_data_source_block 20120558
_cod_database_code 4507351

loop_
_symmetry_equiv_pos_as_xyz
'x, y, z'
'-x, -y, z'
'-x+1/2, y, z'
'x+1/2, -y, z'
'x, y+1/2, z+1/2'
'-x, -y+1/2, z+1/2'
'-x+1/2, y+1/2, z+1/2'
'x+1/2, -y+1/2, z+1/2'

loop_
_atom_site_label
_atom_site_type_symbol
_atom_site_fract_x
_atom_site_fract_y
_atom_site_fract_z
_atom_site_U_iso_or_equiv
_atom_site_adp_type
_atom_site_occupancy
_atom_site_symmetry_multiplicity
_atom_site_calc_flag
_atom_site_refinement_flags
Br1 Br 0.2500 0.78358(8) 0.58636(8) 0.0348(3) Uani 1 2 d S
Zn1 Zn 0.5000 0.0000 0.34300(8) 0.0228(2) Uani 1 2 d S
O1 O 0.4737(3) -0.2144(5) 0.2509(4) 0.0312(10) Uani 1 1 d .
O2 O 0.3465(3) -0.3727(5) 0.1827(4) 0.0251(10) Uani 1 1 d .
O3 O 0.5000 0.0000 0.5243(6) 0.0406(19) Uani 1 2 d SD
H3 H 0.4335(19) 0.01(3) 0.53(3) 0.15(19) Uiso 1 1 d D
N1 N 0.3376(3) 0.0168(5) 0.3308(5) 0.0171(9) Uani 1 1 d .
C1 C 0.3790(5) -0.2444(7) 0.2366(5) 0.0211(11) Uani 1 1 d .
C2 C 0.3035(4) -0.1248(6) 0.2806(5) 0.0158(10) Uani 1 1 d .
C3 C 0.2500 0.1024(9) 0.3608(6) 0.0158(15) Uani 1 2 d S
C4 C 0.2500 0.2651(9) 0.4114(7) 0.0179(16) Uani 1 2 d S
C5 C 0.3424(5) 0.3472(8) 0.4365(7) 0.0320(15) Uani 1 1 d .
H5 H 0.4052 0.2964 0.4193 0.038 Uiso 1 1 calc R
C6 C 0.3434(6) 0.5013(8) 0.4860(7) 0.0335(16) Uani 1 1 d .
H6 H 0.4059 0.5535 0.5017 0.040 Uiso 1 1 calc R
C7 C 0.2500 0.5776(9) 0.5122(7) 0.0218(17) Uani 1 2 d S

loop_
_atom_site_aniso_label
_atom_site_aniso_U_11
_atom_site_aniso_U_22
_atom_site_aniso_U_33
_atom_site_aniso_U_23
_atom_site_aniso_U_13
_atom_site_aniso_U_12
Br1 0.0602(6) 0.0164(4) 0.0277(4) -0.0046(4) 0.000 0.000
Zn1 0.0143(4) 0.0232(4) 0.0308(5) 0.000 0.000 -0.0012(3)
O1 0.017(2) 0.030(2) 0.047(3) -0.0144(19) -0.001(2) 0.0056(18)
O2 0.021(2) 0.022(2) 0.033(2) -0.0124(17) 0.0003(18) 0.0031(17)
O3 0.029(4) 0.068(5) 0.025(4) 0.000 0.000 0.012(3)
N1 0.013(2) 0.0175(19) 0.020(2) 0.001(2) 0.000(2) 0.0005(16)
C1 0.016(3) 0.024(2) 0.024(3) -0.002(2) -0.001(2) 0.002(2)
C2 0.016(3) 0.016(2) 0.015(2) -0.0003(19) -0.003(2) -0.001(2)
C3 0.012(3) 0.018(3) 0.017(4) 0.008(3) 0.000 0.000
C4 0.020(4) 0.016(3) 0.017(4) -0.002(3) 0.000 0.000
C5 0.023(3) 0.022(3) 0.051(4) -0.005(3) 0.005(3) 0.000(3)
C6 0.025(4) 0.027(3) 0.049(4) -0.008(3) 0.003(3) -0.007(3)
C7 0.033(5) 0.012(3) 0.021(4) 0.001(3) 0.000 0.000

loop_
_atom_type_symbol
_atom_type_description
_atom_type_scat_dispersion_real
_atom_type_scat_dispersion_imag
_atom_type_scat_source
C C 0.0033 0.0016 'International Tables Vol C Tables 4.2.6.8 and 6.1.1.4'
H H 0.0000 0.0000 'International Tables Vol C Tables 4.2.6.8 and 6.1.1.4'
Br Br -0.2901 2.4595 'International Tables Vol C Tables 4.2.6.8 and 6.1.1.4'
N N 0.0061 0.0033 'International Tables Vol C Tables 4.2.6.8 and 6.1.1.4'
O O 0.0106 0.0060 'International Tables Vol C Tables 4.2.6.8 and 6.1.1.4'
Zn Zn 0.2839 1.4301 'International Tables Vol C Tables 4.2.6.8 and 6.1.1.4'

loop_
_geom_angle_atom_site_label_1
_geom_angle_atom_site_label_2
_geom_angle_atom_site_label_3
_geom_angle
_geom_angle_site_symmetry_1
_geom_angle_site_symmetry_3
O1 Zn1 O1 120.1(3) . 2_655
O1 Zn1 O3 119.96(14) . .
O1 Zn1 O3 119.96(14) 2_655 .
O1 Zn1 N1 94.32(17) . 2_655
O1 Zn1 N1 81.94(17) 2_655 2_655
O3 Zn1 N1 93.73(15) . 2_655
O1 Zn1 N1 81.94(17) . .
O1 Zn1 N1 94.32(17) 2_655 .
O3 Zn1 N1 93.73(15) . .
N1 Zn1 N1 172.5(3) 2_655 .
C1 O1 Zn1 113.0(4) . .
Zn1 O3 H3 92(10) . .
C3 N1 C2 105.8(5) . .
C3 N1 Zn1 146.9(4) . .
C2 N1 Zn1 107.0(3) . .
O1 C1 O2 122.5(5) . .
O1 C1 C2 118.1(5) . .
O2 C1 C2 119.3(5) . .
N1 C2 C2 108.8(3) . 3
N1 C2 C1 119.6(5) . .
C2 C2 C1 131.6(3) 3 .
N1 C3 N1 110.9(6) 3 .
N1 C3 C4 124.5(3) 3 .
N1 C3 C4 124.5(3) . .
C5 C4 C5 117.1(8) . 3
C5 C4 C3 121.4(4) . .
C5 C4 C3 121.4(4) 3 .
C6 C5 C4 122.0(7) . .
C6 C5 H5 119.0 . .
C4 C5 H5 119.0 . .
C5 C6 C7 119.3(7) . .
C5 C6 H6 120.3 . .
C7 C6 H6 120.4 . .
C6 C7 C6 120.3(8) 3 .
C6 C7 Br1 119.8(4) 3 .
C6 C7 Br1 119.8(4) . .

loop_
_geom_bond_atom_site_label_1
_geom_bond_atom_site_label_2
_geom_bond_distance
_geom_bond_site_symmetry_2
Br1 C7 1.882(8) .
Zn1 O1 2.066(4) .
Zn1 O1 2.066(4) 2_655
Zn1 O3 2.032(7) .
Zn1 N1 2.104(4) 2_655
Zn1 N1 2.104(4) .
O1 C1 1.257(8) .
O2 C1 1.283(7) .
O3 H3 0.87(5) .
N1 C3 1.372(6) .
N1 C2 1.363(7) .
C1 C2 1.466(8) .
C2 C2 1.381(12) 3
C3 N1 1.372(6) 3
C3 C4 1.449(10) .
C4 C5 1.397(7) .
C4 C5 1.397(7) 3
C5 C6 1.380(9) .
C5 H5 0.9300 .
C6 C7 1.389(8) .
C6 H6 0.9300 .
C7 C6 1.389(8) 3

loop_
_geom_hbond_atom_site_label_D
_geom_hbond_atom_site_label_H
_geom_hbond_atom_site_label_A
_geom_hbond_distance_DH
_geom_hbond_distance_HA
_geom_hbond_distance_DA
_geom_hbond_angle_DHA
_geom_hbond_site_symmetry_A
O3 H3 O2 0.87(5) 2.3(3) 2.856(6) 124(22) 5
O3 H3 Br1 0.87(5) 3.10(17) 3.7454(14) 133(22) 1_545

loop_
_geom_torsion_atom_site_label_1
_geom_torsion_atom_site_label_2
_geom_torsion_atom_site_label_3
_geom_torsion_atom_site_label_4
_geom_torsion
_geom_torsion_site_symmetry_1
_geom_torsion_site_symmetry_4
O1 Zn1 O1 C1 -94.8(5) 2_655 .
O3 Zn1 O1 C1 85.2(5) . .
N1 Zn1 O1 C1 -178.0(5) 2_655 .
N1 Zn1 O1 C1 -4.5(5) . .
O1 Zn1 N1 C3 176.4(8) . .
O1 Zn1 N1 C3 -63.8(8) 2_655 .
O3 Zn1 N1 C3 56.6(8) . .
N1 Zn1 N1 C3 -123.4(8) 2_655 .
O1 Zn1 N1 C2 5.4(4) . .
O1 Zn1 N1 C2 125.2(4) 2_655 .
O3 Zn1 N1 C2 -114.4(4) . .
N1 Zn1 N1 C2 65.6(4) 2_655 .
Zn1 O1 C1 O2 -179.3(4) . .
Zn1 O1 C1 C2 2.5(7) . .
C3 N1 C2 C2 -0.1(5) . 3
Zn1 N1 C2 C2 174.77(14) . 3
C3 N1 C2 C1 179.1(5) . .
Zn1 N1 C2 C1 -6.0(6) . .
O1 C1 C2 N1 2.7(8) . .
O2 C1 C2 N1 -175.6(5) . .
O1 C1 C2 C2 -178.3(4) . 3
O2 C1 C2 C2 3.4(7) . 3
C2 N1 C3 N1 0.2(8) . 3
Zn1 N1 C3 N1 -170.8(3) . 3
C2 N1 C3 C4 -176.6(6) . .
Zn1 N1 C3 C4 12.3(13) . .
N1 C3 C4 C5 -178.0(7) 3 .
N1 C3 C4 C5 -1.6(11) . .
N1 C3 C4 C5 1.6(11) 3 3
N1 C3 C4 C5 178.0(7) . 3
C5 C4 C5 C6 1.2(14) 3 .
C3 C4 C5 C6 -179.2(7) . .
C4 C5 C6 C7 0.2(12) . .
C5 C6 C7 C6 -1.7(14) . 3
C5 C6 C7 Br1 177.2(6) . .
